data_1545501
loop_
_publ_author_name
'Benharref, Ahmed'
'El Ammari, Lahcen'
'Saadi, Mohamed'
'Ait Elhad, Mustapha'
'Oukhrib, Abdelouahd'
'Berraho, Moha'

_publ_section_title
;
 1-[(1<i>R</i>,2<i>S</i>,4<i>R</i>,7<i>S</i>)-3,3-Dichloro-4,11,11-trimethyltricyclo[5.4.0.0^2,4^]undecan-7-yl]ethanone
;
_journal_coeditor_code RZ4010
_journal_issue 2
_journal_name_full IUCrData
_journal_page_first x170198
_journal_paper_doi 10.1107/S2414314617001985
_journal_volume 2
_journal_year 2017
_chemical_formula_iupac 'C16 H24 Cl2 O'
_chemical_formula_moiety 'C16 H24 Cl2 O'
_chemical_formula_sum 'C16 H24 Cl2 O'
_chemical_formula_weight 303.25
_chemical_name_systematic
1-[(1<i>R</i>,2<i>S</i>,4<i>R</i>,7<i>S</i>)-3,3-Dichloro-4,11,11-trimethyl&shy;tricyclo[5.4.0.0^2,4^]undecan-7-yl]ethanone
_space_group_crystal_system orthorhombic
_space_group_IT_number 19
_space_group_name_Hall 'P 2ac 2ab'
_space_group_name_H-M_alt 'P 21 21 21'
_symmetry_space_group_name_Hall 'P 2ac 2ab'
_symmetry_space_group_name_H-M 'P 21 21 21'
_atom_sites_solution_hydrogens geom
_atom_sites_solution_primary direct
_atom_sites_solution_secondary difmap
_audit_creation_method SHELXL-2014/7
_cell_angle_alpha 90
_cell_angle_beta 90
_cell_angle_gamma 90
_cell_formula_units_Z 8
_cell_length_a 13.373(3)
_cell_length_b 13.996(3)
_cell_length_c 17.219(4)
_cell_measurement_reflns_used 6602
_cell_measurement_temperature 296(2)
_cell_measurement_theta_max 26.4
_cell_measurement_theta_min 2.1
_cell_volume 3222.9(12)
_computing_cell_refinement
;
SAINT (Bruker, 2009)
;
_computing_data_collection
;
APEX2 (Bruker, 2009)
;
_computing_data_reduction
;
SAINT (Bruker, 2009)
;
_computing_molecular_graphics
;
ORTEP-3 for Windows (Farrugia, 2012)
;
_computing_publication_material
;
publCIF (Westrip, 2010)
;
_computing_structure_refinement
;
SHELXL2014 (Sheldrick, 2015b)
;
_computing_structure_solution
;
SHELXS2014 (Sheldrick, 2015a)
;
_diffrn_ambient_temperature 296(2)
_diffrn_measured_fraction_theta_full 0.999
_diffrn_measured_fraction_theta_max 0.999
_diffrn_measurement_device_type 'Bruker X8 APEX'
_diffrn_measurement_method '\f and \w scans'
_diffrn_radiation_type MoK\a
_diffrn_radiation_wavelength 0.71073
_diffrn_reflns_av_R_equivalents 0.0274
_diffrn_reflns_limit_h_max 16
_diffrn_reflns_limit_h_min -16
_diffrn_reflns_limit_k_max 17
_diffrn_reflns_limit_k_min -17
_diffrn_reflns_limit_l_max 21
_diffrn_reflns_limit_l_min -21
_diffrn_reflns_number 42837
_diffrn_reflns_theta_full 25.242
_diffrn_reflns_theta_max 26.372
_diffrn_reflns_theta_min 2.106
_exptl_absorpt_coefficient_mu 0.394
_exptl_absorpt_correction_T_max 0.7466
_exptl_absorpt_correction_T_min 0.6788
_exptl_absorpt_correction_type multi-scan
_exptl_absorpt_process_details
;
(SADABS; Sheldrick, 2008)
;
_exptl_crystal_colour colourless
_exptl_crystal_density_diffrn 1.250
_exptl_crystal_density_method 'not measured'
_exptl_crystal_description prismatic
_exptl_crystal_F_000 1296
_exptl_crystal_size_max 0.24
_exptl_crystal_size_mid 0.2
_exptl_crystal_size_min 0.15
_refine_diff_density_max 0.245
_refine_diff_density_min -0.146
_refine_ls_abs_structure_details
;
Flack <i>x</i> determined using 2562 quotients [(I+)-(I-)]/[(I+)+(I-)]
(Parsons <i>et al.</i>,  2013)
;
_refine_ls_abs_structure_Flack -0.003(11)
_refine_ls_extinction_method none
_refine_ls_goodness_of_fit_ref 1.039
_refine_ls_hydrogen_treatment constr
_refine_ls_matrix_type full
_refine_ls_number_parameters 351
_refine_ls_number_reflns 6602
_refine_ls_number_restraints 0
_refine_ls_restrained_S_all 1.039
_refine_ls_R_factor_all 0.0361
_refine_ls_R_factor_gt 0.0321
_refine_ls_shift/su_max 0.001
_refine_ls_shift/su_mean 0.000
_refine_ls_structure_factor_coef Fsqd
_refine_ls_weighting_details 'w=1/[\s^2^(Fo^2^)+(0.0451P)^2^+0.5607P] where P=(Fo^2^+2Fc^2^)/3'
_refine_ls_weighting_scheme calc
_refine_ls_wR_factor_gt 0.0808
_refine_ls_wR_factor_ref 0.0842
_reflns_number_gt 6117
_reflns_number_total 6602
_reflns_threshold_expression 'I > 2\s(I)'
_cod_data_source_file rz4010sup1.cif
_cod_data_source_block I
_cod_database_code 1545501
_shelx_space_group_comment
;
The symmetry employed for this shelxl refinement is uniquely defined
by the following loop, which should always be used as a source of
symmetry information in preference to the above space-group names.
They are only intended as comments.
;

loop_
_space_group_symop_operation_xyz
'x, y, z'
'-x+1/2, -y, z+1/2'
'-x, y+1/2, -z+1/2'
'x+1/2, -y+1/2, -z'

loop_
_atom_site_type_symbol
_atom_site_label
_atom_site_fract_x
_atom_site_fract_y
_atom_site_fract_z
_atom_site_U_iso_or_equiv
_atom_site_adp_type
_atom_site_calc_flag
_atom_site_occupancy
Cl Cl1 0.36988(6) 0.29957(5) 0.55069(4) 0.05611(18) Uani d 1
Cl Cl3 0.95794(5) 0.53104(6) 0.79873(4) 0.0617(2) Uani d 1
Cl Cl2 0.17235(7) 0.21684(5) 0.54209(6) 0.0714(2) Uani d 1
Cl Cl4 0.98018(6) 0.32934(6) 0.76753(6) 0.0755(3) Uani d 1
O O2 0.3205(2) 0.73129(15) 0.45534(15) 0.0799(7) Uani d 1
C C1 0.25547(17) 0.50152(15) 0.53392(11) 0.0317(4) Uani d 1
H H1 0.3249 0.4834 0.5447 0.038 Uiso calc 1
C C22 0.72518(16) 0.49498(15) 0.76550(12) 0.0340(4) Uani d 1
H H22 0.7646 0.5487 0.7853 0.041 Uiso calc 1
C C10 0.19975(17) 0.41104(16) 0.51128(13) 0.0356(5) Uani d 1
H H10 0.1278 0.4117 0.5221 0.043 Uiso calc 1
C C9 0.22970(19) 0.36088(17) 0.43609(14) 0.0400(5) Uani d 1
C C23 0.79869(17) 0.42024(16) 0.73703(13) 0.0370(5) Uani d 1
H H23 0.7747 0.3541 0.7387 0.044 Uiso calc 1
C C17 0.66252(17) 0.53344(17) 0.69536(13) 0.0401(5) Uani d 1
C C15 0.3382(2) 0.64824(18) 0.46980(15) 0.0505(6) Uani d 1
C C24 0.86437(18) 0.44530(18) 0.66748(14) 0.0418(5) Uani d 1
C C25 0.8422(2) 0.54421(19) 0.63672(14) 0.0463(6) Uani d 1
H H25A 0.8789 0.5551 0.5889 0.056 Uiso calc 1
H H25B 0.8627 0.5920 0.6743 0.056 Uiso calc 1
C C21 0.6619(2) 0.45593(18) 0.83496(14) 0.0446(5) Uani d 1
O O1 0.5301(2) 0.6488(2) 0.69931(19) 0.0942(9) Uani d 1
C C6 0.25692(19) 0.57096(16) 0.46278(13) 0.0390(5) Uani d 1
C C2 0.2116(2) 0.54496(19) 0.60989(14) 0.0451(6) Uani d 1
C C26 0.7303(2) 0.5520(2) 0.62175(14) 0.0484(6) Uani d 1
H H26A 0.7122 0.5064 0.5817 0.058 Uiso calc 1
H H26B 0.7160 0.6154 0.6019 0.058 Uiso calc 1
C C8 0.3150(2) 0.41262(18) 0.39601(14) 0.0454(6) Uani d 1
H H8A 0.3280 0.3838 0.3458 0.054 Uiso calc 1
H H8B 0.3752 0.4080 0.4271 0.054 Uiso calc 1
C C11 0.24772(19) 0.31444(17) 0.51377(15) 0.0424(5) Uani d 1
C C7 0.2858(2) 0.51667(19) 0.38574(13) 0.0486(6) Uani d 1
H H7A 0.2295 0.5198 0.3503 0.058 Uiso calc 1
H H7B 0.3412 0.5501 0.3615 0.058 Uiso calc 1
C C18 0.5816(2) 0.4601(2) 0.67344(17) 0.0559(7) Uani d 1
H H18A 0.5374 0.4886 0.6352 0.067 Uiso calc 1
H H18B 0.6136 0.4055 0.6493 0.067 Uiso calc 1
C C28 0.6174(2) 0.6318(2) 0.71223(17) 0.0552(7) Uani d 1
C C5 0.1527(2) 0.6152(2) 0.45342(18) 0.0587(7) Uani d 1
H H5A 0.1558 0.6640 0.4135 0.070 Uiso calc 1
H H5B 0.1070 0.5661 0.4356 0.070 Uiso calc 1
C C30 0.7319(3) 0.4090(2) 0.89434(16) 0.0613(8) Uani d 1
H H30A 0.6937 0.3875 0.9382 0.092 Uiso calc 1
H H30B 0.7809 0.4546 0.9112 0.092 Uiso calc 1
H H30C 0.7649 0.3554 0.8708 0.092 Uiso calc 1
C C27 0.90911(19) 0.43261(19) 0.74687(15) 0.0459(6) Uani d 1
C C16 0.4435(2) 0.6165(3) 0.4879(2) 0.0647(8) Uani d 1
H H16A 0.4900 0.6542 0.4585 0.097 Uiso calc 1
H H16B 0.4511 0.5503 0.4744 0.097 Uiso calc 1
H H16C 0.4563 0.6247 0.5424 0.097 Uiso calc 1
C C3 0.1089(2) 0.5890(2) 0.59315(19) 0.0625(8) Uani d 1
H H3A 0.0620 0.5382 0.5810 0.075 Uiso calc 1
H H3B 0.0851 0.6211 0.6395 0.075 Uiso calc 1
C C20 0.5847(2) 0.3842(2) 0.80557(18) 0.0570(7) Uani d 1
H H20A 0.6191 0.3282 0.7859 0.068 Uiso calc 1
H H20B 0.5428 0.3642 0.8486 0.068 Uiso calc 1
C C31 0.6090(3) 0.5389(2) 0.87730(17) 0.0615(8) Uani d 1
H H31A 0.5644 0.5706 0.8420 0.092 Uiso calc 1
H H31B 0.6580 0.5836 0.8958 0.092 Uiso calc 1
H H31C 0.5716 0.5142 0.9205 0.092 Uiso calc 1
C C13 0.2015(3) 0.4657(3) 0.67104(15) 0.0666(9) Uani d 1
H H13A 0.2657 0.4371 0.6800 0.100 Uiso calc 1
H H13B 0.1557 0.4180 0.6527 0.100 Uiso calc 1
H H13C 0.1769 0.4926 0.7187 0.100 Uiso calc 1
C C12 0.1507(2) 0.3210(2) 0.38231(18) 0.0618(8) Uani d 1
H H12A 0.1773 0.2671 0.3548 0.093 Uiso calc 1
H H12B 0.1309 0.3693 0.3458 0.093 Uiso calc 1
H H12C 0.0937 0.3013 0.4122 0.093 Uiso calc 1
C C32 0.8843(2) 0.3703(2) 0.60542(17) 0.0616(8) Uani d 1
H H0A 0.9474 0.3832 0.5809 0.092 Uiso calc 1
H H0B 0.8320 0.3722 0.5673 0.092 Uiso calc 1
H H0C 0.8862 0.3081 0.6290 0.092 Uiso calc 1
C C19 0.5189(2) 0.4252(3) 0.7417(2) 0.0694(9) Uani d 1
H H19A 0.4801 0.4780 0.7623 0.083 Uiso calc 1
H H19B 0.4727 0.3765 0.7239 0.083 Uiso calc 1
C C4 0.1105(3) 0.6595(2) 0.5268(2) 0.0705(9) Uani d 1
H H4A 0.1508 0.7143 0.5413 0.085 Uiso calc 1
H H4B 0.0430 0.6818 0.5169 0.085 Uiso calc 1
C C14 0.2817(3) 0.6214(2) 0.64349(17) 0.0617(8) Uani d 1
H H14A 0.2882 0.6730 0.6071 0.093 Uiso calc 1
H H14B 0.3463 0.5939 0.6530 0.093 Uiso calc 1
H H14C 0.2545 0.6452 0.6913 0.093 Uiso calc 1
C C29 0.6857(3) 0.7112(2) 0.7387(2) 0.0675(8) Uani d 1
H H29A 0.6538 0.7717 0.7300 0.101 Uiso calc 1
H H29B 0.7471 0.7086 0.7098 0.101 Uiso calc 1
H H29C 0.6998 0.7038 0.7930 0.101 Uiso calc 1

loop_
_atom_site_aniso_label
_atom_site_aniso_U_11
_atom_site_aniso_U_22
_atom_site_aniso_U_33
_atom_site_aniso_U_12
_atom_site_aniso_U_13
_atom_site_aniso_U_23
Cl1 0.0571(4) 0.0460(3) 0.0652(4) 0.0108(3) -0.0111(3) 0.0052(3)
Cl3 0.0468(4) 0.0750(5) 0.0635(4) -0.0098(3) -0.0161(3) -0.0089(4)
Cl2 0.0777(5) 0.0410(3) 0.0954(6) -0.0158(3) 0.0135(4) 0.0114(4)
Cl4 0.0587(5) 0.0715(5) 0.0962(6) 0.0261(4) -0.0045(4) 0.0146(4)
O2 0.113(2) 0.0382(11) 0.0888(16) -0.0112(12) -0.0047(15) 0.0144(11)
C1 0.0328(10) 0.0319(10) 0.0303(10) 0.0008(8) 0.0021(8) -0.0004(8)
C22 0.0348(11) 0.0313(10) 0.0360(10) -0.0029(9) -0.0018(9) -0.0012(8)
C10 0.0332(11) 0.0340(11) 0.0397(11) -0.0009(9) 0.0043(9) -0.0009(9)
C9 0.0428(12) 0.0357(11) 0.0415(12) 0.0006(10) -0.0013(10) -0.0064(9)
C23 0.0362(11) 0.0341(11) 0.0408(12) -0.0001(9) -0.0013(9) -0.0010(9)
C17 0.0354(11) 0.0423(12) 0.0425(11) -0.0003(10) -0.0047(9) -0.0001(10)
C15 0.0699(18) 0.0381(13) 0.0435(13) -0.0105(12) 0.0003(12) 0.0036(10)
C24 0.0366(12) 0.0450(13) 0.0438(12) -0.0013(10) 0.0018(10) -0.0038(10)
C25 0.0473(14) 0.0528(14) 0.0387(12) -0.0057(12) 0.0050(10) 0.0057(11)
C21 0.0492(14) 0.0403(12) 0.0443(12) -0.0044(11) 0.0091(10) -0.0006(10)
O1 0.0635(15) 0.0844(18) 0.135(2) 0.0334(14) -0.0193(16) -0.0021(17)
C6 0.0482(13) 0.0342(11) 0.0347(11) -0.0002(10) -0.0057(10) 0.0033(9)
C2 0.0487(14) 0.0489(14) 0.0378(12) 0.0015(12) 0.0080(10) -0.0089(10)
C26 0.0528(15) 0.0534(15) 0.0391(12) 0.0011(12) -0.0055(11) 0.0060(11)
C8 0.0536(15) 0.0492(14) 0.0334(11) -0.0016(12) 0.0092(10) -0.0078(10)
C11 0.0428(13) 0.0322(11) 0.0522(13) -0.0041(10) 0.0033(10) 0.0036(10)
C7 0.0649(16) 0.0484(14) 0.0325(11) -0.0077(13) 0.0022(11) 0.0043(10)
C18 0.0465(14) 0.0605(17) 0.0608(16) -0.0076(13) -0.0138(12) -0.0071(14)
C28 0.0565(16) 0.0521(15) 0.0572(15) 0.0159(13) -0.0039(13) 0.0044(12)
C5 0.0636(18) 0.0466(14) 0.0658(17) 0.0117(13) -0.0223(14) 0.0047(13)
C30 0.079(2) 0.0618(18) 0.0433(14) -0.0028(16) 0.0049(14) 0.0144(12)
C27 0.0382(12) 0.0465(14) 0.0530(14) 0.0041(11) -0.0052(10) 0.0002(11)
C16 0.0553(17) 0.0665(19) 0.0724(19) -0.0230(15) 0.0036(15) 0.0022(16)
C3 0.0478(15) 0.0632(18) 0.0764(19) 0.0103(14) 0.0148(14) -0.0240(15)
C20 0.0551(16) 0.0506(15) 0.0652(17) -0.0151(13) 0.0176(14) -0.0010(13)
C31 0.0688(19) 0.0599(18) 0.0558(15) -0.0006(15) 0.0206(14) -0.0106(14)
C13 0.086(2) 0.077(2) 0.0370(13) -0.0027(18) 0.0186(14) -0.0001(13)
C12 0.0664(19) 0.0543(16) 0.0646(17) -0.0038(14) -0.0169(15) -0.0172(13)
C32 0.0594(17) 0.0658(18) 0.0597(16) 0.0008(15) 0.0126(14) -0.0160(14)
C19 0.0435(15) 0.077(2) 0.087(2) -0.0209(15) -0.0014(15) -0.0084(18)
C4 0.0552(18) 0.0583(18) 0.098(2) 0.0257(15) -0.0131(17) -0.0148(17)
C14 0.0718(19) 0.0671(18) 0.0463(14) -0.0036(16) -0.0012(14) -0.0212(13)
C29 0.092(2) 0.0382(13) 0.0719(19) 0.0098(15) -0.0013(17) 0.0010(13)

loop_
_atom_type_symbol
_atom_type_description
_atom_type_scat_dispersion_real
_atom_type_scat_dispersion_imag
_atom_type_scat_source
C C 0.0033 0.0016 'International Tables Vol C Tables 4.2.6.8 and 6.1.1.4'
H H 0.0000 0.0000 'International Tables Vol C Tables 4.2.6.8 and 6.1.1.4'
O O 0.0106 0.0060 'International Tables Vol C Tables 4.2.6.8 and 6.1.1.4'
Cl Cl 0.1484 0.1585 'International Tables Vol C Tables 4.2.6.8 and 6.1.1.4'

loop_
_geom_angle_atom_site_label_1
_geom_angle_atom_site_label_2
_geom_angle_atom_site_label_3
_geom_angle
C10 C1 C2 110.86(18)
C10 C1 C6 108.84(17)
C2 C1 C6 114.84(18)
C10 C1 H1 107.3
C2 C1 H1 107.3
C6 C1 H1 107.3
C23 C22 C21 110.91(18)
C23 C22 C17 109.56(18)
C21 C22 C17 114.86(19)
C23 C22 H22 107.0
C21 C22 H22 107.0
C17 C22 H22 107.0
C11 C10 C1 122.34(19)
C11 C10 C9 59.77(16)
C1 C10 C9 118.18(19)
C11 C10 H10 115.1
C1 C10 H10 115.1
C9 C10 H10 115.1
C11 C9 C12 119.8(2)
C11 C9 C8 119.3(2)
C12 C9 C8 115.0(2)
C11 C9 C10 59.16(15)
C12 C9 C10 120.4(2)
C8 C9 C10 111.31(19)
C27 C23 C22 121.5(2)
C27 C23 C24 59.62(16)
C22 C23 C24 117.92(19)
C27 C23 H23 115.4
C22 C23 H23 115.4
C24 C23 H23 115.4
C28 C17 C18 111.7(2)
C28 C17 C22 111.9(2)
C18 C17 C22 109.7(2)
C28 C17 C26 103.3(2)
C18 C17 C26 108.4(2)
C22 C17 C26 111.60(18)
O2 C15 C16 120.5(3)
O2 C15 C6 121.3(3)
C16 C15 C6 117.9(2)
C27 C24 C25 120.3(2)
C27 C24 C32 119.2(2)
C25 C24 C32 114.9(2)
C27 C24 C23 59.21(16)
C25 C24 C23 111.9(2)
C32 C24 C23 119.6(2)
C24 C25 C26 108.5(2)
C24 C25 H25A 110.0
C26 C25 H25A 110.0
C24 C25 H25B 110.0
C26 C25 H25B 110.0
H25A C25 H25B 108.4
C20 C21 C30 110.6(2)
C20 C21 C31 110.0(2)
C30 C21 C31 106.7(2)
C20 C21 C22 110.0(2)
C30 C21 C22 109.2(2)
C31 C21 C22 110.3(2)
C5 C6 C15 111.5(2)
C5 C6 C1 108.8(2)
C15 C6 C1 112.59(19)
C5 C6 C7 109.2(2)
C15 C6 C7 103.4(2)
C1 C6 C7 111.26(18)
C3 C2 C13 109.9(2)
C3 C2 C14 109.7(2)
C13 C2 C14 107.4(2)
C3 C2 C1 109.7(2)
C13 C2 C1 109.1(2)
C14 C2 C1 111.0(2)
C25 C26 C17 114.6(2)
C25 C26 H26A 108.6
C17 C26 H26A 108.6
C25 C26 H26B 108.6
C17 C26 H26B 108.6
H26A C26 H26B 107.6
C9 C8 C7 108.5(2)
C9 C8 H8A 110.0
C7 C8 H8A 110.0
C9 C8 H8B 110.0
C7 C8 H8B 110.0
H8A C8 H8B 108.4
C10 C11 C9 61.08(15)
C10 C11 Cl1 120.89(17)
C9 C11 Cl1 121.24(18)
C10 C11 Cl2 117.51(17)
C9 C11 Cl2 119.17(18)
Cl1 C11 Cl2 109.73(13)
C8 C7 C6 115.29(19)
C8 C7 H7A 108.5
C6 C7 H7A 108.5
C8 C7 H7B 108.5
C6 C7 H7B 108.5
H7A C7 H7B 107.5
C19 C18 C17 114.3(2)
C19 C18 H18A 108.7
C17 C18 H18A 108.7
C19 C18 H18B 108.7
C17 C18 H18B 108.7
H18A C18 H18B 107.6
O1 C28 C29 119.7(3)
O1 C28 C17 121.4(3)
C29 C28 C17 118.7(2)
C4 C5 C6 114.6(2)
C4 C5 H5A 108.6
C6 C5 H5A 108.6
C4 C5 H5B 108.6
C6 C5 H5B 108.6
H5A C5 H5B 107.6
C21 C30 H30A 109.5
C21 C30 H30B 109.5
H30A C30 H30B 109.5
C21 C30 H30C 109.5
H30A C30 H30C 109.5
H30B C30 H30C 109.5
C23 C27 C24 61.17(16)
C23 C27 Cl4 117.33(19)
C24 C27 Cl4 119.62(19)
C23 C27 Cl3 120.81(19)
C24 C27 Cl3 120.98(19)
Cl4 C27 Cl3 109.73(14)
C15 C16 H16A 109.5
C15 C16 H16B 109.5
H16A C16 H16B 109.5
C15 C16 H16C 109.5
H16A C16 H16C 109.5
H16B C16 H16C 109.5
C4 C3 C2 113.1(3)
C4 C3 H3A 109.0
C2 C3 H3A 109.0
C4 C3 H3B 109.0
C2 C3 H3B 109.0
H3A C3 H3B 107.8
C19 C20 C21 112.5(2)
C19 C20 H20A 109.1
C21 C20 H20A 109.1
C19 C20 H20B 109.1
C21 C20 H20B 109.1
H20A C20 H20B 107.8
C21 C31 H31A 109.5
C21 C31 H31B 109.5
H31A C31 H31B 109.5
C21 C31 H31C 109.5
H31A C31 H31C 109.5
H31B C31 H31C 109.5
C2 C13 H13A 109.5
C2 C13 H13B 109.5
H13A C13 H13B 109.5
C2 C13 H13C 109.5
H13A C13 H13C 109.5
H13B C13 H13C 109.5
C9 C12 H12A 109.5
C9 C12 H12B 109.5
H12A C12 H12B 109.5
C9 C12 H12C 109.5
H12A C12 H12C 109.5
H12B C12 H12C 109.5
C24 C32 H0A 109.5
C24 C32 H0B 109.5
H0A C32 H0B 109.5
C24 C32 H0C 109.5
H0A C32 H0C 109.5
H0B C32 H0C 109.5
C20 C19 C18 111.1(2)
C20 C19 H19A 109.4
C18 C19 H19A 109.4
C20 C19 H19B 109.4
C18 C19 H19B 109.4
H19A C19 H19B 108.0
C3 C4 C5 111.6(2)
C3 C4 H4A 109.3
C5 C4 H4A 109.3
C3 C4 H4B 109.3
C5 C4 H4B 109.3
H4A C4 H4B 108.0
C2 C14 H14A 109.5
C2 C14 H14B 109.5
H14A C14 H14B 109.5
C2 C14 H14C 109.5
H14A C14 H14C 109.5
H14B C14 H14C 109.5
C28 C29 H29A 109.5
C28 C29 H29B 109.5
H29A C29 H29B 109.5
C28 C29 H29C 109.5
H29A C29 H29C 109.5
H29B C29 H29C 109.5

loop_
_geom_bond_atom_site_label_1
_geom_bond_atom_site_label_2
_geom_bond_distance
Cl1 C11 1.765(3)
Cl3 C27 1.767(3)
Cl2 C11 1.766(2)
Cl4 C27 1.766(3)
O2 C15 1.212(3)
C1 C10 1.520(3)
C1 C2 1.557(3)
C1 C6 1.564(3)
C1 H1 0.9800
C22 C23 1.517(3)
C22 C21 1.564(3)
C22 C17 1.565(3)
C22 H22 0.9800
C10 C11 1.497(3)
C10 C9 1.526(3)
C10 H10 0.9800
C9 C11 1.507(3)
C9 C12 1.512(4)
C9 C8 1.517(4)
C23 C27 1.496(3)
C23 C24 1.526(3)
C23 H23 0.9800
C17 C28 1.531(4)
C17 C18 1.538(4)
C17 C26 1.580(4)
C15 C16 1.508(5)
C15 C6 1.539(4)
C24 C27 1.503(4)
C24 C25 1.512(4)
C24 C32 1.522(4)
C25 C26 1.522(4)
C25 H25A 0.9700
C25 H25B 0.9700
C21 C20 1.526(4)
C21 C30 1.534(4)
C21 C31 1.543(4)
O1 C28 1.213(4)
C6 C5 1.534(4)
C6 C7 1.577(3)
C2 C3 1.533(4)
C2 C13 1.535(4)
C2 C14 1.536(4)
C26 H26A 0.9700
C26 H26B 0.9700
C8 C7 1.518(4)
C8 H8A 0.9700
C8 H8B 0.9700
C7 H7A 0.9700
C7 H7B 0.9700
C18 C19 1.524(5)
C18 H18A 0.9700
C18 H18B 0.9700
C28 C29 1.508(5)
C5 C4 1.516(5)
C5 H5A 0.9700
C5 H5B 0.9700
C30 H30A 0.9600
C30 H30B 0.9600
C30 H30C 0.9600
C16 H16A 0.9600
C16 H16B 0.9600
C16 H16C 0.9600
C3 C4 1.510(5)
C3 H3A 0.9700
C3 H3B 0.9700
C20 C19 1.521(5)
C20 H20A 0.9700
C20 H20B 0.9700
C31 H31A 0.9600
C31 H31B 0.9600
C31 H31C 0.9600
C13 H13A 0.9600
C13 H13B 0.9600
C13 H13C 0.9600
C12 H12A 0.9600
C12 H12B 0.9600
C12 H12C 0.9600
C32 H0A 0.9600
C32 H0B 0.9600
C32 H0C 0.9600
C19 H19A 0.9700
C19 H19B 0.9700
C4 H4A 0.9700
C4 H4B 0.9700
C14 H14A 0.9600
C14 H14B 0.9600
C14 H14C 0.9600
C29 H29A 0.9600
C29 H29B 0.9600
C29 H29C 0.9600

loop_
_geom_hbond_atom_site_label_D
_geom_hbond_atom_site_label_H
_geom_hbond_atom_site_label_A
_geom_hbond_site_symmetry_A
_geom_hbond_distance_DH
_geom_hbond_distance_HA
_geom_hbond_distance_DA
_geom_hbond_angle_DHA
C1 H1 Cl1 1_555 0.98 2.64 3.227(2) 118.3
C8 H8B Cl1 1_555 0.97 2.61 3.184(3) 117.8
C22 H22 Cl3 1_555 0.98 2.61 3.205(2) 119.5
C25 H25B Cl3 1_555 0.97 2.63 3.196(3) 117.1

_cod_database_fobs_code 1545501
